data_7246788
loop_
_publ_author_name
'Prashanth, Jupally'
'Surov, Artem O.'
'Drozd, Ksenia V.'
'Perlovich, German L.'
'Balasubramanian, Sridhar'

_publ_section_title
;
 Polymorphs, cocrystal and hydrate of nilutamide
;
_journal_issue 24
_journal_name_full CrystEngComm
_journal_page_first 3501
_journal_page_last 3513
_journal_paper_doi 10.1039/D3CE00328K
_journal_volume 25
_journal_year 2023
_chemical_formula_moiety 'C12 H10 F3 N3 O4, 0.285(H2 O)'
_chemical_formula_sum 'C12 H10.57 F3 N3 O4.29'
_chemical_formula_weight 322.37
_chemical_name_common 'Nilutamide Hydrate (1:0.57)'
_space_group_crystal_system triclinic
_space_group_IT_number 2
_space_group_name_Hall '-P 1'
_space_group_name_H-M_alt 'P -1'
_atom_sites_solution_hydrogens mixed
_audit_creation_method SHELXL-2019/2
_audit_update_record
;
2023-03-28 deposited with the CCDC.	2023-05-12 downloaded from the CCDC.
;
_cell_angle_alpha 86.915(3)
_cell_angle_beta 73.762(3)
_cell_angle_gamma 68.854(3)
_cell_formula_units_Z 4
_cell_length_a 10.2797(10)
_cell_length_b 11.1802(11)
_cell_length_c 13.2382(13)
_cell_measurement_reflns_used 9980
_cell_measurement_temperature 100(2)
_cell_measurement_theta_max 30.48
_cell_measurement_theta_min 2.34
_cell_volume 1360.5(2)
_computing_structure_refinement 'SHELXL-2018/3 (Sheldrick, 2018)'
_computing_structure_solution 'SHELXT 2018/2 (Sheldrick, 2018)'
_diffrn_ambient_temperature 100(2)
_diffrn_measured_fraction_theta_full 0.997
_diffrn_measured_fraction_theta_max 0.995
_diffrn_measurement_device_type 'Bruker D8 QUEST PHOTON-100'
_diffrn_measurement_method '\w and \f'
_diffrn_radiation_type MoK\a
_diffrn_radiation_wavelength 0.71073
_diffrn_reflns_av_R_equivalents 0.0455
_diffrn_reflns_av_unetI/netI 0.0502
_diffrn_reflns_Laue_measured_fraction_full 0.997
_diffrn_reflns_Laue_measured_fraction_max 0.995
_diffrn_reflns_limit_h_max 14
_diffrn_reflns_limit_h_min -14
_diffrn_reflns_limit_k_max 15
_diffrn_reflns_limit_k_min -15
_diffrn_reflns_limit_l_max 18
_diffrn_reflns_limit_l_min -18
_diffrn_reflns_number 31137
_diffrn_reflns_point_group_measured_fraction_full 0.997
_diffrn_reflns_point_group_measured_fraction_max 0.995
_diffrn_reflns_theta_full 25.242
_diffrn_reflns_theta_max 30.558
_diffrn_reflns_theta_min 2.366
_exptl_absorpt_coefficient_mu 0.146
_exptl_absorpt_correction_T_max 0.7461
_exptl_absorpt_correction_T_min 0.6654
_exptl_absorpt_correction_type multi-scan
_exptl_absorpt_process_details
;
 SADABS 2016/2: Krause, L., Herbst-Irmer, R., Sheldrick G.M. & Stalke D.,
 J. Appl. Cryst. 48 (2015) 3-10
;
_exptl_crystal_colour colourless
_exptl_crystal_density_diffrn 1.574
_exptl_crystal_description plate
_exptl_crystal_F_000 659
_exptl_crystal_size_max 0.200
_exptl_crystal_size_mid 0.190
_exptl_crystal_size_min 0.180
_refine_diff_density_max 0.411
_refine_diff_density_min -0.269
_refine_diff_density_rms 0.055
_refine_ls_extinction_method none
_refine_ls_goodness_of_fit_ref 1.023
_refine_ls_hydrogen_treatment mixed
_refine_ls_matrix_type full
_refine_ls_number_parameters 419
_refine_ls_number_reflns 8307
_refine_ls_number_restraints 2
_refine_ls_restrained_S_all 1.023
_refine_ls_R_factor_all 0.0667
_refine_ls_R_factor_gt 0.0395
_refine_ls_shift/su_max 0.000
_refine_ls_shift/su_mean 0.000
_refine_ls_structure_factor_coef Fsqd
_refine_ls_weighting_details 'w=1/[\s^2^(Fo^2^)+(0.0432P)^2^+0.3077P] where P=(Fo^2^+2Fc^2^)/3'
_refine_ls_weighting_scheme calc
_refine_ls_wR_factor_gt 0.0902
_refine_ls_wR_factor_ref 0.1021
_reflns_Friedel_coverage 0.000
_reflns_number_gt 5999
_reflns_number_total 8307
_reflns_threshold_expression 'I > 2\s(I)'
_cod_data_source_file d3ce00328k2.cif
_cod_data_source_block KB555_0m
_cod_depositor_comments 'Adding full bibliography for 7246786--7246789.cif.'
_cod_database_code 7246788
_shelx_shelxl_version_number 2019/2
_shelx_space_group_comment
;
The symmetry employed for this shelxl refinement is uniquely defined
by the following loop, which should always be used as a source of
symmetry information in preference to the above space-group names.
They are only intended as comments.
;
_shelx_estimated_absorpt_t_min 0.971
_shelx_estimated_absorpt_t_max 0.974

loop_
_space_group_symop_operation_xyz
'x, y, z'
'-x, -y, -z'

loop_
_atom_site_label
_atom_site_type_symbol
_atom_site_fract_x
_atom_site_fract_y
_atom_site_fract_z
_atom_site_U_iso_or_equiv
_atom_site_adp_type
_atom_site_occupancy
_atom_site_site_symmetry_order
_atom_site_calc_flag
_atom_site_refinement_flags_posn
_atom_site_refinement_flags_adp
_atom_site_refinement_flags_occupancy
_atom_site_disorder_assembly
_atom_site_disorder_group
C1A C 0.48580(12) 0.63493(12) 0.34249(9) 0.0141(2) Uani 1 1 d . . . . .
C2A C 0.52621(13) 0.50321(12) 0.32972(10) 0.0169(2) Uani 1 1 d . . . . .
H2A H 0.474501 0.467942 0.298366 0.020 Uiso 1 1 calc R U . . .
C3A C 0.64352(13) 0.42328(12) 0.36342(10) 0.0179(2) Uani 1 1 d . . . . .
H3A H 0.674909 0.332681 0.353377 0.021 Uiso 1 1 calc R U . . .
C4A C 0.71395(13) 0.47710(12) 0.41170(9) 0.0159(2) Uani 1 1 d . . . . .
C5A C 0.67437(13) 0.60936(12) 0.42505(9) 0.0154(2) Uani 1 1 d . . . . .
C6A C 0.55933(13) 0.68836(12) 0.38924(9) 0.0148(2) Uani 1 1 d . . . . .
H6A H 0.530586 0.779019 0.396579 0.018 Uiso 1 1 calc R U . . .
C7A C 0.75289(14) 0.67125(13) 0.47273(11) 0.0216(3) Uani 1 1 d . . . . .
C8A C 0.25685(13) 0.82286(12) 0.37194(10) 0.0155(2) Uani 1 1 d . . . . .
C9A C 0.15626(13) 0.89337(12) 0.30515(10) 0.0182(3) Uani 1 1 d . . . . .
C10A C 0.34784(13) 0.71479(12) 0.20852(10) 0.0166(2) Uani 1 1 d . . . . .
C11A C 0.16514(17) 1.02622(14) 0.28601(13) 0.0308(3) Uani 1 1 d . . . . .
H11A H 0.266634 1.017660 0.254567 0.046 Uiso 1 1 calc R U . . .
H11B H 0.126944 1.076614 0.353140 0.046 Uiso 1 1 calc R U . . .
H11C H 0.107538 1.069813 0.238031 0.046 Uiso 1 1 calc R U . . .
C12A C 0.00189(14) 0.89885(15) 0.35632(11) 0.0262(3) Uani 1 1 d . . . . .
H12A H -0.058485 0.938128 0.309055 0.039 Uiso 1 1 calc R U . . .
H12B H -0.037791 0.950322 0.422984 0.039 Uiso 1 1 calc R U . . .
H12C H 0.002489 0.811642 0.369874 0.039 Uiso 1 1 calc R U . . .
N1A N 0.83164(11) 0.38784(10) 0.45113(9) 0.0188(2) Uani 1 1 d . . . . .
N2A N 0.36678(11) 0.72005(10) 0.30963(8) 0.0138(2) Uani 1 1 d . . . . .
N3A N 0.22398(12) 0.81099(11) 0.20844(8) 0.0207(2) Uani 1 1 d . . . . .
H3AA H 0.186535 0.823581 0.154837 0.025 Uiso 1 1 calc R U . . .
O1A O 0.92793(11) 0.30367(10) 0.38946(8) 0.0303(2) Uani 1 1 d . . . . .
O2A O 0.82346(10) 0.40241(9) 0.54419(7) 0.0212(2) Uani 1 1 d . . . . .
O3A O 0.24525(10) 0.85038(9) 0.46159(7) 0.0218(2) Uani 1 1 d . . . . .
O4A O 0.43211(10) 0.63625(10) 0.13788(7) 0.0240(2) Uani 1 1 d . . . . .
F1A F 0.89616(9) 0.60646(8) 0.44590(7) 0.0299(2) Uani 1 1 d . . . . .
F2A F 0.70565(10) 0.68165(9) 0.57793(7) 0.0319(2) Uani 1 1 d . . . . .
F3A F 0.73327(10) 0.79041(8) 0.44034(8) 0.0338(2) Uani 1 1 d . . . . .
C1B C -0.14005(13) 0.68972(11) 0.14608(9) 0.0139(2) Uani 1 1 d . . . . .
C2B C -0.22115(13) 0.62568(12) 0.12081(9) 0.0165(2) Uani 1 1 d . . . . .
H2B H -0.309882 0.672644 0.104862 0.020 Uiso 1 1 calc R U . . .
C3B C -0.17156(14) 0.49310(12) 0.11909(9) 0.0175(2) Uani 1 1 d . . . . .
H3B H -0.227463 0.448432 0.103913 0.021 Uiso 1 1 calc R U . . .
C4B C -0.04047(14) 0.42583(12) 0.13953(9) 0.0163(2) Uani 1 1 d . . . . .
C5B C 0.04295(13) 0.48802(12) 0.16541(9) 0.0153(2) Uani 1 1 d . . . . .
C6B C -0.01054(13) 0.62160(12) 0.17055(9) 0.0147(2) Uani 1 1 d . . . . .
H6B H 0.041550 0.666644 0.190880 0.018 Uiso 1 1 calc R U . . .
C7B C 0.18637(14) 0.41994(12) 0.18932(10) 0.0187(3) Uani 1 1 d . . . . .
C8B C -0.09525(13) 0.89436(12) 0.09944(9) 0.0143(2) Uani 1 1 d . . . . .
C9B C -0.33334(13) 1.04329(12) 0.14279(10) 0.0178(2) Uani 1 1 d . . . . .
C10B C -0.33295(13) 0.90910(12) 0.17067(10) 0.0165(2) Uani 1 1 d . . . . .
C11B C -0.40409(16) 1.13406(14) 0.24038(12) 0.0284(3) Uani 1 1 d . . . . .
H11D H -0.352911 1.099869 0.293956 0.043 Uiso 1 1 calc R U . . .
H11E H -0.505997 1.142216 0.268247 0.043 Uiso 1 1 calc R U . . .
H11F H -0.398971 1.218620 0.221841 0.043 Uiso 1 1 calc R U . . .
C12B C -0.41086(15) 1.09128(14) 0.05710(12) 0.0249(3) Uani 1 1 d . . . . .
H12D H -0.407968 1.176199 0.037267 0.037 Uiso 1 1 calc R U . . .
H12E H -0.512159 1.097247 0.083899 0.037 Uiso 1 1 calc R U . . .
H12F H -0.362117 1.031128 -0.004747 0.037 Uiso 1 1 calc R U . . .
N1B N 0.00735(13) 0.28499(10) 0.12891(8) 0.0186(2) Uani 1 1 d . . . . .
N2B N -0.18839(11) 0.82618(10) 0.14552(8) 0.0140(2) Uani 1 1 d . . . . .
N3B N -0.17802(11) 1.01756(10) 0.10257(8) 0.0172(2) Uani 1 1 d . . . . .
H3BA H -0.142247 1.078313 0.082169 0.021 Uiso 1 1 calc R U . . .
O1B O -0.08536(11) 0.23705(9) 0.16207(7) 0.0248(2) Uani 1 1 d . . . . .
O2B O 0.13571(11) 0.22453(9) 0.08390(7) 0.0230(2) Uani 1 1 d . . . . .
O3B O 0.03722(9) 0.84380(8) 0.06466(7) 0.01697(18) Uani 1 1 d . . . . .
O4B O -0.43819(10) 0.87998(9) 0.20758(8) 0.0243(2) Uani 1 1 d . . . . .
F1B F 0.18958(9) 0.31583(7) 0.24449(6) 0.02428(18) Uani 1 1 d . . . . .
F2B F 0.29721(8) 0.38343(8) 0.10169(6) 0.02725(19) Uani 1 1 d . . . . .
F3B F 0.21508(9) 0.49765(7) 0.24676(7) 0.02582(19) Uani 1 1 d . . . . .
O1W O 0.38804(19) 0.61220(17) -0.06023(14) 0.0237(6) Uani 0.570(4) 1 d D . P . .
H1W H 0.453(3) 0.5344(18) -0.086(3) 0.057(11) Uiso 0.570(4) 1 d D . P . .
H2W H 0.394(4) 0.622(4) 0.0053(14) 0.063(12) Uiso 0.570(4) 1 d D . P . .

loop_
_atom_site_aniso_label
_atom_site_aniso_U_11
_atom_site_aniso_U_22
_atom_site_aniso_U_33
_atom_site_aniso_U_23
_atom_site_aniso_U_13
_atom_site_aniso_U_12
C1A 0.0110(5) 0.0164(6) 0.0135(5) 0.0019(4) -0.0030(4) -0.0037(4)
C2A 0.0154(5) 0.0167(6) 0.0179(6) -0.0007(5) -0.0048(5) -0.0047(5)
C3A 0.0157(6) 0.0134(6) 0.0211(6) -0.0006(5) -0.0037(5) -0.0022(5)
C4A 0.0120(5) 0.0180(6) 0.0146(5) 0.0032(5) -0.0024(4) -0.0031(5)
C5A 0.0141(5) 0.0179(6) 0.0147(5) 0.0014(5) -0.0037(5) -0.0066(5)
C6A 0.0144(5) 0.0142(6) 0.0152(5) 0.0023(4) -0.0035(5) -0.0052(5)
C7A 0.0206(6) 0.0220(7) 0.0264(7) 0.0056(5) -0.0128(5) -0.0088(5)
C8A 0.0143(5) 0.0138(6) 0.0181(6) 0.0018(5) -0.0049(5) -0.0046(5)
C9A 0.0169(6) 0.0183(6) 0.0177(6) 0.0024(5) -0.0067(5) -0.0031(5)
C10A 0.0158(5) 0.0209(6) 0.0145(5) 0.0006(5) -0.0041(5) -0.0085(5)
C11A 0.0334(8) 0.0187(7) 0.0380(8) 0.0110(6) -0.0147(7) -0.0048(6)
C12A 0.0172(6) 0.0347(8) 0.0236(7) 0.0004(6) -0.0061(5) -0.0056(6)
N1A 0.0143(5) 0.0190(6) 0.0208(5) 0.0036(4) -0.0048(4) -0.0037(4)
N2A 0.0140(5) 0.0133(5) 0.0138(5) 0.0009(4) -0.0052(4) -0.0036(4)
N3A 0.0184(5) 0.0273(6) 0.0145(5) 0.0012(4) -0.0079(4) -0.0036(5)
O1A 0.0206(5) 0.0286(6) 0.0271(5) -0.0021(4) -0.0037(4) 0.0065(4)
O2A 0.0210(4) 0.0248(5) 0.0194(4) 0.0048(4) -0.0085(4) -0.0083(4)
O3A 0.0224(5) 0.0213(5) 0.0179(4) -0.0030(4) -0.0072(4) -0.0019(4)
O4A 0.0216(5) 0.0298(5) 0.0181(4) -0.0059(4) -0.0032(4) -0.0070(4)
F1A 0.0190(4) 0.0334(5) 0.0439(5) 0.0075(4) -0.0156(4) -0.0127(4)
F2A 0.0391(5) 0.0354(5) 0.0265(4) -0.0041(4) -0.0159(4) -0.0135(4)
F3A 0.0392(5) 0.0232(4) 0.0555(6) 0.0130(4) -0.0305(5) -0.0190(4)
C1B 0.0175(5) 0.0116(6) 0.0122(5) 0.0017(4) -0.0024(5) -0.0060(5)
C2B 0.0180(6) 0.0188(6) 0.0149(6) 0.0035(5) -0.0054(5) -0.0089(5)
C3B 0.0243(6) 0.0184(6) 0.0151(6) 0.0031(5) -0.0069(5) -0.0131(5)
C4B 0.0249(6) 0.0127(6) 0.0116(5) 0.0014(4) -0.0041(5) -0.0082(5)
C5B 0.0183(6) 0.0154(6) 0.0118(5) 0.0017(4) -0.0031(5) -0.0064(5)
C6B 0.0178(6) 0.0146(6) 0.0133(5) 0.0017(4) -0.0044(5) -0.0078(5)
C7B 0.0223(6) 0.0154(6) 0.0191(6) 0.0019(5) -0.0068(5) -0.0069(5)
C8B 0.0178(6) 0.0159(6) 0.0121(5) 0.0015(4) -0.0057(5) -0.0084(5)
C9B 0.0166(6) 0.0138(6) 0.0217(6) 0.0007(5) -0.0031(5) -0.0056(5)
C10B 0.0158(6) 0.0154(6) 0.0169(6) 0.0008(5) -0.0029(5) -0.0053(5)
C11B 0.0287(7) 0.0218(7) 0.0284(7) -0.0062(6) -0.0012(6) -0.0061(6)
C12B 0.0239(7) 0.0200(7) 0.0316(7) 0.0065(6) -0.0122(6) -0.0062(5)
N1B 0.0312(6) 0.0139(5) 0.0141(5) 0.0029(4) -0.0089(5) -0.0102(5)
N2B 0.0147(5) 0.0119(5) 0.0159(5) 0.0014(4) -0.0031(4) -0.0063(4)
N3B 0.0172(5) 0.0114(5) 0.0235(5) 0.0018(4) -0.0039(4) -0.0071(4)
O1B 0.0388(6) 0.0213(5) 0.0226(5) 0.0046(4) -0.0097(4) -0.0200(4)
O2B 0.0303(5) 0.0166(5) 0.0188(5) -0.0001(4) -0.0059(4) -0.0052(4)
O3B 0.0144(4) 0.0186(4) 0.0191(4) 0.0028(4) -0.0050(3) -0.0072(3)
O4B 0.0162(4) 0.0217(5) 0.0323(5) 0.0047(4) -0.0008(4) -0.0084(4)
F1B 0.0326(4) 0.0182(4) 0.0262(4) 0.0093(3) -0.0160(4) -0.0092(3)
F2B 0.0192(4) 0.0278(4) 0.0270(4) 0.0016(4) -0.0019(3) -0.0031(3)
F3B 0.0277(4) 0.0216(4) 0.0347(5) 0.0011(3) -0.0183(4) -0.0091(3)
O1W 0.0244(10) 0.0226(10) 0.0265(10) -0.0033(7) -0.0109(8) -0.0077(8)

loop_
_atom_type_symbol
_atom_type_description
_atom_type_scat_dispersion_real
_atom_type_scat_dispersion_imag
_atom_type_scat_source
C C 0.0033 0.0016 'International Tables Vol C Tables 4.2.6.8 and 6.1.1.4'
H H 0.0000 0.0000 'International Tables Vol C Tables 4.2.6.8 and 6.1.1.4'
N N 0.0061 0.0033 'International Tables Vol C Tables 4.2.6.8 and 6.1.1.4'
O O 0.0106 0.0060 'International Tables Vol C Tables 4.2.6.8 and 6.1.1.4'
F F 0.0171 0.0103 'International Tables Vol C Tables 4.2.6.8 and 6.1.1.4'

loop_
_geom_angle_atom_site_label_1
_geom_angle_atom_site_label_2
_geom_angle_atom_site_label_3
_geom_angle
_geom_angle_site_symmetry_1
_geom_angle_site_symmetry_3
_geom_angle_publ_flag
C2A C1A C6A 121.29(11) . . ?
C2A C1A N2A 121.03(10) . . ?
C6A C1A N2A 117.67(11) . . ?
C1A C2A C3A 119.06(11) . . ?
C1A C2A H2A 120.5 . . ?
C3A C2A H2A 120.5 . . ?
C4A C3A C2A 119.25(11) . . ?
C4A C3A H3A 120.4 . . ?
C2A C3A H3A 120.4 . . ?
C3A C4A C5A 122.23(11) . . ?
C3A C4A N1A 116.81(11) . . ?
C5A C4A N1A 120.94(10) . . ?
C6A C5A C4A 118.14(11) . . ?
C6A C5A C7A 118.18(11) . . ?
C4A C5A C7A 123.65(10) . . ?
C5A C6A C1A 120.00(11) . . ?
C5A C6A H6A 120.0 . . ?
C1A C6A H6A 120.0 . . ?
F1A C7A F2A 107.60(10) . . ?
F1A C7A F3A 106.72(11) . . ?
F2A C7A F3A 106.53(11) . . ?
F1A C7A C5A 112.28(11) . . ?
F2A C7A C5A 112.34(11) . . ?
F3A C7A C5A 111.04(10) . . ?
O3A C8A N2A 125.80(11) . . ?
O3A C8A C9A 127.22(11) . . ?
N2A C8A C9A 106.97(10) . . ?
N3A C9A C12A 111.73(11) . . ?
N3A C9A C8A 100.74(10) . . ?
C12A C9A C8A 111.21(11) . . ?
N3A C9A C11A 111.29(11) . . ?
C12A C9A C11A 112.59(11) . . ?
C8A C9A C11A 108.63(11) . . ?
O4A C10A N3A 129.14(11) . . ?
O4A C10A N2A 124.36(11) . . ?
N3A C10A N2A 106.49(10) . . ?
C9A C11A H11A 109.5 . . ?
C9A C11A H11B 109.5 . . ?
H11A C11A H11B 109.5 . . ?
C9A C11A H11C 109.5 . . ?
H11A C11A H11C 109.5 . . ?
H11B C11A H11C 109.5 . . ?
C9A C12A H12A 109.5 . . ?
C9A C12A H12B 109.5 . . ?
H12A C12A H12B 109.5 . . ?
C9A C12A H12C 109.5 . . ?
H12A C12A H12C 109.5 . . ?
H12B C12A H12C 109.5 . . ?
O1A N1A O2A 125.27(11) . . ?
O1A N1A C4A 117.54(10) . . ?
O2A N1A C4A 117.18(10) . . ?
C8A N2A C10A 111.44(10) . . ?
C8A N2A C1A 123.83(10) . . ?
C10A N2A C1A 124.68(10) . . ?
C10A N3A C9A 114.16(10) . . ?
C10A N3A H3AA 122.9 . . ?
C9A N3A H3AA 122.9 . . ?
C2B C1B C6B 120.64(11) . . ?
C2B C1B N2B 119.84(10) . . ?
C6B C1B N2B 119.51(10) . . ?
C3B C2B C1B 119.41(11) . . ?
C3B C2B H2B 120.3 . . ?
C1B C2B H2B 120.3 . . ?
C4B C3B C2B 119.73(11) . . ?
C4B C3B H3B 120.1 . . ?
C2B C3B H3B 120.1 . . ?
C3B C4B C5B 121.92(11) . . ?
C3B C4B N1B 115.56(11) . . ?
C5B C4B N1B 122.49(11) . . ?
C6B C5B C4B 117.82(11) . . ?
C6B C5B C7B 117.78(11) . . ?
C4B C5B C7B 124.40(11) . . ?
C5B C6B C1B 120.39(11) . . ?
C5B C6B H6B 119.8 . . ?
C1B C6B H6B 119.8 . . ?
F1B C7B F2B 107.58(10) . . ?
F1B C7B F3B 106.39(10) . . ?
F2B C7B F3B 106.55(10) . . ?
F1B C7B C5B 113.13(11) . . ?
F2B C7B C5B 112.02(10) . . ?
F3B C7B C5B 110.78(10) . . ?
O3B C8B N3B 128.55(12) . . ?
O3B C8B N2B 124.05(11) . . ?
N3B C8B N2B 107.41(10) . . ?
N3B C9B C11B 112.41(11) . . ?
N3B C9B C10B 100.93(9) . . ?
C11B C9B C10B 110.49(11) . . ?
N3B C9B C12B 111.48(11) . . ?
C11B C9B C12B 111.59(11) . . ?
C10B C9B C12B 109.43(10) . . ?
O4B C10B N2B 126.32(12) . . ?
O4B C10B C9B 126.43(11) . . ?
N2B C10B C9B 107.25(10) . . ?
C9B C11B H11D 109.5 . . ?
C9B C11B H11E 109.5 . . ?
H11D C11B H11E 109.5 . . ?
C9B C11B H11F 109.5 . . ?
H11D C11B H11F 109.5 . . ?
H11E C11B H11F 109.5 . . ?
C9B C12B H12D 109.5 . . ?
C9B C12B H12E 109.5 . . ?
H12D C12B H12E 109.5 . . ?
C9B C12B H12F 109.5 . . ?
H12D C12B H12F 109.5 . . ?
H12E C12B H12F 109.5 . . ?
O1B N1B O2B 124.73(11) . . ?
O1B N1B C4B 117.24(11) . . ?
O2B N1B C4B 117.97(11) . . ?
C10B N2B C8B 110.14(10) . . ?
C10B N2B C1B 125.42(10) . . ?
C8B N2B C1B 123.41(10) . . ?
C8B N3B C9B 114.08(10) . . ?
C8B N3B H3BA 123.0 . . ?
C9B N3B H3BA 123.0 . . ?
H1W O1W H2W 106(3) . . ?

loop_
_geom_bond_atom_site_label_1
_geom_bond_atom_site_label_2
_geom_bond_distance
_geom_bond_site_symmetry_2
_geom_bond_publ_flag
C1A C2A 1.3841(17) . ?
C1A C6A 1.3923(16) . ?
C1A N2A 1.4160(14) . ?
C2A C3A 1.3901(16) . ?
C2A H2A 0.9500 . ?
C3A C4A 1.3818(17) . ?
C3A H3A 0.9500 . ?
C4A C5A 1.3918(18) . ?
C4A N1A 1.4690(15) . ?
C5A C6A 1.3850(16) . ?
C5A C7A 1.5045(17) . ?
C6A H6A 0.9500 . ?
C7A F1A 1.3362(15) . ?
C7A F2A 1.3370(16) . ?
C7A F3A 1.3388(16) . ?
C8A O3A 1.2047(14) . ?
C8A N2A 1.3864(15) . ?
C8A C9A 1.5233(16) . ?
C9A N3A 1.4622(17) . ?
C9A C12A 1.5212(19) . ?
C9A C11A 1.524(2) . ?
C10A O4A 1.2176(15) . ?
C10A N3A 1.3381(16) . ?
C10A N2A 1.4126(15) . ?
C11A H11A 0.9800 . ?
C11A H11B 0.9800 . ?
C11A H11C 0.9800 . ?
C12A H12A 0.9800 . ?
C12A H12B 0.9800 . ?
C12A H12C 0.9800 . ?
N1A O1A 1.2209(14) . ?
N1A O2A 1.2268(14) . ?
N3A H3AA 0.8800 . ?
C1B C2B 1.3899(16) . ?
C1B C6B 1.3930(16) . ?
C1B N2B 1.4243(15) . ?
C2B C3B 1.3818(17) . ?
C2B H2B 0.9500 . ?
C3B C4B 1.3804(17) . ?
C3B H3B 0.9500 . ?
C4B C5B 1.3987(17) . ?
C4B N1B 1.4723(16) . ?
C5B C6B 1.3910(17) . ?
C5B C7B 1.5095(17) . ?
C6B H6B 0.9500 . ?
C7B F1B 1.3356(15) . ?
C7B F2B 1.3367(15) . ?
C7B F3B 1.3423(14) . ?
C8B O3B 1.2280(14) . ?
C8B N3B 1.3280(16) . ?
C8B N2B 1.4211(16) . ?
C9B N3B 1.4579(16) . ?
C9B C11B 1.5202(19) . ?
C9B C10B 1.5244(18) . ?
C9B C12B 1.5301(18) . ?
C10B O4B 1.2069(15) . ?
C10B N2B 1.3933(15) . ?
C11B H11D 0.9800 . ?
C11B H11E 0.9800 . ?
C11B H11F 0.9800 . ?
C12B H12D 0.9800 . ?
C12B H12E 0.9800 . ?
C12B H12F 0.9800 . ?
N1B O1B 1.2237(14) . ?
N1B O2B 1.2301(14) . ?
N3B H3BA 0.8800 . ?
O1W H1W 0.897(10) . ?
O1W H2W 0.900(10) . ?

loop_
_geom_hbond_atom_site_label_D
_geom_hbond_atom_site_label_H
_geom_hbond_atom_site_label_A
_geom_hbond_distance_DH
_geom_hbond_distance_HA
_geom_hbond_distance_DA
_geom_hbond_angle_DHA
_geom_hbond_site_symmetry_A
_geom_hbond_publ_flag
N3A H3AA O3B 0.88 2.14 2.9839(13) 160.6 . yes
N3B H3BA O3B 0.88 2.24 2.9759(14) 140.8 2_575 yes
N3B H3BA O1B 0.88 2.43 3.1406(14) 138.1 1_565 yes
O1W H1W O4A 0.897(10) 1.889(11) 2.780(2) 172(3) 2_665 yes
C11A H11B O1A 0.98 2.59 3.2520(18) 125.2 1_465 yes
C11A H11C O1B 0.98 2.58 3.5280(17) 161.7 1_565 yes
C3B H3B O1W 0.95 2.21 3.147(2) 167.0 2_565 yes
C12B H12D O1W 0.98 2.49 3.410(2) 156.6 2_575 yes

loop_
_geom_torsion_atom_site_label_1
_geom_torsion_atom_site_label_2
_geom_torsion_atom_site_label_3
_geom_torsion_atom_site_label_4
_geom_torsion
_geom_torsion_site_symmetry_1
_geom_torsion_site_symmetry_2
_geom_torsion_site_symmetry_3
_geom_torsion_site_symmetry_4
_geom_torsion_publ_flag
C6A C1A C2A C3A -0.67(19) . . . . ?
N2A C1A C2A C3A -179.82(11) . . . . ?
C1A C2A C3A C4A 1.98(19) . . . . ?
C2A C3A C4A C5A -2.02(19) . . . . ?
C2A C3A C4A N1A 176.56(11) . . . . ?
C3A C4A C5A C6A 0.66(19) . . . . ?
N1A C4A C5A C6A -177.86(11) . . . . ?
C3A C4A C5A C7A -177.10(12) . . . . ?
N1A C4A C5A C7A 4.38(19) . . . . ?
C4A C5A C6A C1A 0.70(18) . . . . ?
C7A C5A C6A C1A 178.59(11) . . . . ?
C2A C1A C6A C5A -0.70(19) . . . . ?
N2A C1A C6A C5A 178.48(11) . . . . ?
C6A C5A C7A F1A -141.40(12) . . . . ?
C4A C5A C7A F1A 36.36(17) . . . . ?
C6A C5A C7A F2A 97.16(14) . . . . ?
C4A C5A C7A F2A -85.08(15) . . . . ?
C6A C5A C7A F3A -22.02(17) . . . . ?
C4A C5A C7A F3A 155.74(12) . . . . ?
O3A C8A C9A N3A -177.57(13) . . . . ?
N2A C8A C9A N3A 2.91(13) . . . . ?
O3A C8A C9A C12A -59.02(18) . . . . ?
N2A C8A C9A C12A 121.46(12) . . . . ?
O3A C8A C9A C11A 65.43(17) . . . . ?
N2A C8A C9A C11A -114.09(12) . . . . ?
C3A C4A N1A O1A 53.12(16) . . . . ?
C5A C4A N1A O1A -128.29(13) . . . . ?
C3A C4A N1A O2A -125.39(13) . . . . ?
C5A C4A N1A O2A 53.21(16) . . . . ?
O3A C8A N2A C10A 179.79(12) . . . . ?
C9A C8A N2A C10A -0.68(14) . . . . ?
O3A C8A N2A C1A -2.7(2) . . . . ?
C9A C8A N2A C1A 176.83(11) . . . . ?
O4A C10A N2A C8A 177.41(12) . . . . ?
N3A C10A N2A C8A -2.13(14) . . . . ?
O4A C10A N2A C1A -0.1(2) . . . . ?
N3A C10A N2A C1A -179.61(11) . . . . ?
C2A C1A N2A C8A 131.47(13) . . . . ?
C6A C1A N2A C8A -47.71(16) . . . . ?
C2A C1A N2A C10A -51.35(17) . . . . ?
C6A C1A N2A C10A 129.47(12) . . . . ?
O4A C10A N3A C9A -175.19(13) . . . . ?
N2A C10A N3A C9A 4.32(15) . . . . ?
C12A C9A N3A C10A -122.70(12) . . . . ?
C8A C9A N3A C10A -4.53(14) . . . . ?
C11A C9A N3A C10A 110.49(13) . . . . ?
C6B C1B C2B C3B -0.62(18) . . . . ?
N2B C1B C2B C3B 178.44(11) . . . . ?
C1B C2B C3B C4B -1.81(19) . . . . ?
C2B C3B C4B C5B 2.01(19) . . . . ?
C2B C3B C4B N1B -176.11(11) . . . . ?
C3B C4B C5B C6B 0.25(18) . . . . ?
N1B C4B C5B C6B 178.24(11) . . . . ?
C3B C4B C5B C7B 179.54(12) . . . . ?
N1B C4B C5B C7B -2.47(19) . . . . ?
C4B C5B C6B C1B -2.69(18) . . . . ?
C7B C5B C6B C1B 177.97(11) . . . . ?
C2B C1B C6B C5B 2.93(18) . . . . ?
N2B C1B C6B C5B -176.14(11) . . . . ?
C6B C5B C7B F1B 141.03(11) . . . . ?
C4B C5B C7B F1B -38.26(17) . . . . ?
C6B C5B C7B F2B -97.16(13) . . . . ?
C4B C5B C7B F2B 83.55(15) . . . . ?
C6B C5B C7B F3B 21.67(16) . . . . ?
C4B C5B C7B F3B -157.62(12) . . . . ?
N3B C9B C10B O4B -179.96(12) . . . . ?
C11B C9B C10B O4B 60.92(17) . . . . ?
C12B C9B C10B O4B -62.34(17) . . . . ?
N3B C9B C10B N2B -0.02(12) . . . . ?
C11B C9B C10B N2B -119.14(11) . . . . ?
C12B C9B C10B N2B 117.60(11) . . . . ?
C3B C4B N1B O1B -40.49(15) . . . . ?
C5B C4B N1B O1B 141.40(12) . . . . ?
C3B C4B N1B O2B 136.71(12) . . . . ?
C5B C4B N1B O2B -41.40(16) . . . . ?
O4B C10B N2B C8B 177.43(12) . . . . ?
C9B C10B N2B C8B -2.51(13) . . . . ?
O4B C10B N2B C1B 8.8(2) . . . . ?
C9B C10B N2B C1B -171.17(10) . . . . ?
O3B C8B N2B C10B -176.02(11) . . . . ?
N3B C8B N2B C10B 4.27(13) . . . . ?
O3B C8B N2B C1B -7.09(17) . . . . ?
N3B C8B N2B C1B 173.20(10) . . . . ?
C2B C1B N2B C10B 32.14(17) . . . . ?
C6B C1B N2B C10B -148.78(12) . . . . ?
C2B C1B N2B C8B -135.08(12) . . . . ?
C6B C1B N2B C8B 44.00(16) . . . . ?
O3B C8B N3B C9B 175.88(11) . . . . ?
N2B C8B N3B C9B -4.42(13) . . . . ?
C11B C9B N3B C8B 120.53(12) . . . . ?
C10B C9B N3B C8B 2.79(13) . . . . ?
C12B C9B N3B C8B -113.32(12) . . . . ?
